data_7102375
loop_
_publ_author_name
'Lakshminarayanan, P S'
'Ravikumar, I'
'Suresh, E'
'Ghosh, Pradyut'

_publ_section_title
;
 Trapped inorganic phosphate dimer.
;
_journal_issue 48
_journal_name_full 'Chemical communications (Cambridge, England)'
_journal_page_first 5214
_journal_page_last 5216
_journal_paper_doi 10.1039/b713365k
_journal_year 2007
_chemical_formula_sum 'C46 H63 F15 N9 O8 P'
_chemical_formula_weight 1186.02
_chemical_name_systematic
;
?
;
_space_group_IT_number 2
_symmetry_cell_setting triclinic
_symmetry_space_group_name_Hall '-P 1'
_symmetry_space_group_name_H-M 'P -1'
_atom_sites_solution_hydrogens geom
_atom_sites_solution_primary direct
_atom_sites_solution_secondary difmap
_audit_creation_method SHELXL-97
_cell_angle_alpha 99.391(2)
_cell_angle_beta 95.841(2)
_cell_angle_gamma 108.885(2)
_cell_formula_units_Z 2
_cell_length_a 13.3363(11)
_cell_length_b 14.0385(11)
_cell_length_c 15.5942(13)
_cell_measurement_temperature 100(2)
_cell_volume 2687.8(4)
_computing_cell_refinement 'BRUKER SMART'
_computing_data_collection 'BRUKER SMART'
_computing_data_reduction 'BRUKER SAINT'
_computing_molecular_graphics ORTEP
_computing_publication_material 'SHELXL-97 (Sheldrick, 1997)'
_computing_structure_refinement 'SHELXL-97 (Sheldrick, 1997)'
_computing_structure_solution 'SHELXS-97 (Sheldrick, 1990)'
_diffrn_ambient_temperature 100(2)
_diffrn_measured_fraction_theta_full 0.992
_diffrn_measured_fraction_theta_max 0.992
_diffrn_measurement_device_type 'BRUKER SMART APEX CCD DIFFRACTOMETER'
_diffrn_measurement_method 'OMEGA-PHI SCAN'
_diffrn_radiation_monochromator graphite
_diffrn_radiation_source 'fine-focus sealed tube'
_diffrn_radiation_type MoK\a
_diffrn_radiation_wavelength 0.71073
_diffrn_reflns_av_R_equivalents 0.0411
_diffrn_reflns_av_sigmaI/netI 0.0685
_diffrn_reflns_limit_h_max 15
_diffrn_reflns_limit_h_min -15
_diffrn_reflns_limit_k_max 16
_diffrn_reflns_limit_k_min -16
_diffrn_reflns_limit_l_max 18
_diffrn_reflns_limit_l_min -18
_diffrn_reflns_number 19376
_diffrn_reflns_theta_full 25.00
_diffrn_reflns_theta_max 25.00
_diffrn_reflns_theta_min 1.57
_exptl_absorpt_coefficient_mu 0.163
_exptl_absorpt_correction_T_max 0.9651
_exptl_absorpt_correction_T_min 0.9452
_exptl_absorpt_correction_type multi-scan
_exptl_absorpt_process_details BRUKER-SADABS
_exptl_crystal_colour COLOURLESS
_exptl_crystal_density_diffrn 1.465
_exptl_crystal_density_method 'not measured'
_exptl_crystal_description BLOCKS
_exptl_crystal_F_000 1232
_exptl_crystal_size_max 0.35
_exptl_crystal_size_mid 0.24
_exptl_crystal_size_min 0.22
_refine_diff_density_max 0.363
_refine_diff_density_min -0.351
_refine_diff_density_rms 0.060
_refine_ls_extinction_method none
_refine_ls_goodness_of_fit_ref 1.117
_refine_ls_hydrogen_treatment mixed
_refine_ls_matrix_type full
_refine_ls_number_parameters 750
_refine_ls_number_reflns 9400
_refine_ls_number_restraints 0
_refine_ls_restrained_S_all 1.117
_refine_ls_R_factor_all 0.0882
_refine_ls_R_factor_gt 0.0640
_refine_ls_shift/su_max 0.000
_refine_ls_shift/su_mean 0.000
_refine_ls_structure_factor_coef Fsqd
_refine_ls_weighting_details 'w=1/[\s^2^(Fo^2^)+(0.0498P)^2^+1.1879P] where P=(Fo^2^+2Fc^2^)/3'
_refine_ls_weighting_scheme calc
_refine_ls_wR_factor_gt 0.1252
_refine_ls_wR_factor_ref 0.1343
_reflns_number_gt 7282
_reflns_number_total 9400
_reflns_threshold_expression >2sigma(I)
_cod_data_source_file b713365k.txt
_cod_data_source_block 104psm
_cod_depositor_comments
;
The following automatic conversions were performed:
'_symmetry_cell_setting' value 'TRICLINIC' changed to 'triclinic'
according to '/home/saulius/struct/CIF-dictionaries/cif_core.dic'
dictionary named 'cif_core.dic' version 2.4.1 from
2010-06-29.

'_exptl_absorpt_correction_type' value 'MULTI-SCAN' changed
to 'multi-scan' according to
'/home/saulius/struct/CIF-dictionaries/cif_core.dic' dictionary named
'cif_core.dic' version 2.4.1 from 2010-06-29.

Automatic conversion script
Id: cif_fix_enum 1527 2010-12-29 10:47:43Z saulius 

The following automatic conversions were performed:

'_refine_ls_weighting_scheme' value 'calc
w=1/[\s^2^(Fo^2^)+(0.0498P)^2^+1.1879P] where P=(Fo^2^+2Fc^2^)/3' was
changed to 'calc'. New tag '_refine_ls_weighting_details' was
created. The value of the new tag was set to
'w=1/[\s^2^(Fo^2^)+(0.0498P)^2^+1.1879P] where P=(Fo^2^+2Fc^2^)/3'.

Automatic conversion script
Id: cif_fix_values 3143 2015-03-26 13:38:13Z robertas 
;
_cod_original_sg_symbol_H-M P-1
_cod_database_code 7102375

loop_
_symmetry_equiv_pos_as_xyz
'x, y, z'
'-x, -y, -z'

loop_
_atom_site_label
_atom_site_type_symbol
_atom_site_fract_x
_atom_site_fract_y
_atom_site_fract_z
_atom_site_U_iso_or_equiv
_atom_site_adp_type
_atom_site_occupancy
_atom_site_calc_flag
_atom_site_refinement_flags
P1 P 0.03912(6) 0.51113(6) 0.13045(5) 0.0154(2) Uani 1 d .
F1 F -0.08696(14) 0.10677(13) 0.04998(12) 0.0247(4) Uani 1 d .
F2 F -0.13357(15) 0.00796(14) -0.11976(12) 0.0321(5) Uani 1 d .
F3 F -0.24803(16) 0.06634(15) -0.24098(12) 0.0367(5) Uani 1 d .
F4 F -0.32714(16) 0.22006(15) -0.18912(13) 0.0378(5) Uani 1 d .
F5 F -0.28860(15) 0.31309(14) -0.01773(13) 0.0317(5) Uani 1 d .
F6 F 0.44340(15) 0.55078(14) 0.29305(11) 0.0288(5) Uani 1 d .
F7 F 0.63239(15) 0.68615(14) 0.27535(14) 0.0377(5) Uani 1 d .
F8 F 0.66614(16) 0.73071(15) 0.11568(15) 0.0421(6) Uani 1 d .
F9 F 0.51001(16) 0.63583(14) -0.02778(13) 0.0342(5) Uani 1 d .
F10 F 0.32368(15) 0.49365(14) -0.01137(11) 0.0265(5) Uani 1 d .
F11 F -0.07741(15) 0.66206(14) 0.35111(12) 0.0318(5) Uani 1 d .
F12 F -0.10771(17) 0.84387(16) 0.38267(14) 0.0408(6) Uani 1 d .
F13 F 0.06515(19) 1.02165(15) 0.43044(14) 0.0458(6) Uani 1 d .
F14 F 0.26705(18) 1.01383(15) 0.44763(14) 0.0467(6) Uani 1 d .
F15 F 0.29699(15) 0.83293(15) 0.41455(13) 0.0370(5) Uani 1 d .
O1 O -0.21752(17) 0.13260(17) 0.17889(14) 0.0234(5) Uani 1 d .
O2 O 0.34366(16) 0.33584(16) 0.20406(14) 0.0205(5) Uani 1 d .
O3 O 0.21616(17) 0.65629(16) 0.49700(13) 0.0225(5) Uani 1 d .
O4 O 0.9710(2) 0.74726(18) 0.18173(15) 0.0331(6) Uani 1 d .
O5 O 0.04308(16) 0.46782(16) 0.21147(13) 0.0187(5) Uani 1 d .
O6 O -0.08204(16) 0.47894(16) 0.08860(14) 0.0172(5) Uani 1 d .
O7 O 0.10209(17) 0.47719(18) 0.06401(14) 0.0252(6) Uani 1 d .
O8 O 0.08496(19) 0.63148(18) 0.15465(16) 0.0264(6) Uani 1 d .
N1 N 0.0877(2) 0.28919(19) 0.35781(16) 0.0180(6) Uani 1 d .
N2 N -0.1135(2) 0.2933(2) 0.25633(18) 0.0209(6) Uani 1 d .
N3 N -0.1634(2) 0.2673(2) 0.10797(17) 0.0199(6) Uani 1 d .
N4 N 0.1651(2) 0.3109(2) 0.18871(17) 0.0174(6) Uani 1 d .
N5 N 0.2792(2) 0.4499(2) 0.14856(18) 0.0181(6) Uani 1 d .
N6 N 0.1756(2) 0.5135(2) 0.38853(19) 0.0240(7) Uani 1 d .
N7 N 0.1225(2) 0.6456(2) 0.36311(19) 0.0250(7) Uani 1 d .
N8 N 0.53428(19) 0.19488(18) 0.29859(15) 0.0134(6) Uani 1 d .
N9 N 0.8948(2) 0.8353(2) 0.10310(17) 0.0206(6) Uani 1 d .
C1 C -0.0204(2) 0.2168(3) 0.3565(2) 0.0232(8) Uani 1 d .
H1A H -0.0233 0.1944 0.4121 0.028 Uiso 1 calc R
H1B H -0.0351 0.1567 0.3100 0.028 Uiso 1 calc R
C2 C -0.1063(3) 0.2643(3) 0.3415(2) 0.0237(8) Uani 1 d .
H2A H -0.1753 0.2155 0.3459 0.028 Uiso 1 calc R
H2B H -0.0909 0.3249 0.3876 0.028 Uiso 1 calc R
C3 C -0.1672(2) 0.2238(2) 0.1817(2) 0.0184(7) Uani 1 d .
C4 C -0.1902(2) 0.2108(2) 0.0218(2) 0.0203(7) Uani 1 d .
C5 C -0.1514(2) 0.1331(2) -0.0066(2) 0.0177(7) Uani 1 d .
C6 C -0.1727(3) 0.0838(2) -0.0939(2) 0.0219(8) Uani 1 d .
C7 C -0.2305(3) 0.1129(3) -0.1558(2) 0.0252(8) Uani 1 d .
C8 C -0.2700(3) 0.1905(3) -0.1295(2) 0.0241(8) Uani 1 d .
C9 C -0.2498(3) 0.2372(2) -0.0426(2) 0.0217(8) Uani 1 d .
C10 C 0.1582(2) 0.2375(2) 0.3226(2) 0.0191(7) Uani 1 d .
H10A H 0.1445 0.1727 0.3418 0.023 Uiso 1 calc R
H10B H 0.2326 0.2801 0.3452 0.023 Uiso 1 calc R
C11 C 0.1395(3) 0.2173(2) 0.2225(2) 0.0187(7) Uani 1 d .
H11A H 0.1833 0.1784 0.2006 0.022 Uiso 1 calc R
H11B H 0.0648 0.1756 0.2004 0.022 Uiso 1 calc R
C12 C 0.2678(2) 0.3641(2) 0.18319(19) 0.0145(7) Uani 1 d .
C13 C 0.3790(2) 0.5174(2) 0.1409(2) 0.0167(7) Uani 1 d .
C14 C 0.4594(3) 0.5682(2) 0.2126(2) 0.0192(7) Uani 1 d .
C15 C 0.5555(3) 0.6386(3) 0.2047(2) 0.0263(8) Uani 1 d .
C16 C 0.5723(3) 0.6613(2) 0.1241(2) 0.0271(8) Uani 1 d .
C17 C 0.4934(3) 0.6132(3) 0.0514(2) 0.0236(8) Uani 1 d .
C18 C 0.3989(2) 0.5422(2) 0.0607(2) 0.0187(7) Uani 1 d .
C19 C 0.1351(3) 0.3544(3) 0.4449(2) 0.0234(8) Uani 1 d .
H19A H 0.1677 0.3180 0.4803 0.028 Uiso 1 calc R
H19B H 0.0790 0.3688 0.4739 0.028 Uiso 1 calc R
C20 C 0.2197(3) 0.4552(2) 0.4393(2) 0.0238(8) Uani 1 d .
H20A H 0.2502 0.4959 0.4983 0.029 Uiso 1 calc R
H20B H 0.2771 0.4407 0.4124 0.029 Uiso 1 calc R
C21 C 0.1753(3) 0.6075(2) 0.4223(2) 0.0197(7) Uani 1 d .
C22 C 0.1100(3) 0.7410(2) 0.3838(2) 0.0208(7) Uani 1 d .
C23 C 0.0090(3) 0.7483(2) 0.3765(2) 0.0228(8) Uani 1 d .
C24 C -0.0073(3) 0.8405(3) 0.3918(2) 0.0262(8) Uani 1 d .
C25 C 0.0799(3) 0.9310(3) 0.4168(2) 0.0294(9) Uani 1 d .
C26 C 0.1815(3) 0.9260(3) 0.4256(2) 0.0286(9) Uani 1 d .
C27 C 0.1963(3) 0.8329(3) 0.4093(2) 0.0243(8) Uani 1 d .
C28 C 0.6278(2) 0.2952(2) 0.3087(2) 0.0154(7) Uani 1 d .
H28A H 0.6763 0.3043 0.3625 0.019 Uiso 1 calc R
H28B H 0.6666 0.2884 0.2601 0.019 Uiso 1 calc R
C29 C 0.6000(2) 0.3919(2) 0.3115(2) 0.0175(7) Uani 1 d .
H29A H 0.5758 0.4091 0.3666 0.021 Uiso 1 calc R
H29B H 0.5425 0.3807 0.2635 0.021 Uiso 1 calc R
C30 C 0.6998(2) 0.4801(2) 0.3033(2) 0.0191(7) Uani 1 d .
H30A H 0.6911 0.5449 0.3261 0.023 Uiso 1 calc R
H30B H 0.7618 0.4769 0.3395 0.023 Uiso 1 calc R
C31 C 0.7216(3) 0.4782(3) 0.2099(2) 0.0270(8) Uani 1 d .
H31A H 0.7334 0.4155 0.1876 0.041 Uiso 1 calc R
H31B H 0.7842 0.5359 0.2093 0.041 Uiso 1 calc R
H31C H 0.6609 0.4819 0.1736 0.041 Uiso 1 calc R
C32 C 0.5852(2) 0.1153(2) 0.3125(2) 0.0167(7) Uani 1 d .
H32A H 0.6267 0.1363 0.3714 0.020 Uiso 1 calc R
H32B H 0.6351 0.1156 0.2713 0.020 Uiso 1 calc R
C33 C 0.5081(3) 0.0056(2) 0.3014(2) 0.0208(7) Uani 1 d .
H33A H 0.4840 -0.0250 0.2391 0.025 Uiso 1 calc R
H33B H 0.4456 0.0062 0.3281 0.025 Uiso 1 calc R
C34 C 0.5633(3) -0.0587(3) 0.3448(2) 0.0278(8) Uani 1 d .
H34A H 0.5826 -0.0299 0.4076 0.033 Uiso 1 calc R
H34B H 0.5124 -0.1280 0.3369 0.033 Uiso 1 calc R
C35 C 0.6629(3) -0.0643(3) 0.3094(3) 0.0373(10) Uani 1 d .
H35A H 0.6452 -0.0919 0.2471 0.056 Uiso 1 calc R
H35B H 0.6909 -0.1081 0.3381 0.056 Uiso 1 calc R
H35C H 0.7161 0.0034 0.3206 0.056 Uiso 1 calc R
C36 C 0.4608(2) 0.2043(2) 0.3650(2) 0.0171(7) Uani 1 d .
H36A H 0.4349 0.2598 0.3565 0.021 Uiso 1 calc R
H36B H 0.3989 0.1412 0.3522 0.021 Uiso 1 calc R
C37 C 0.5100(3) 0.2244(2) 0.4609(2) 0.0196(7) Uani 1 d .
H37A H 0.5810 0.2765 0.4716 0.024 Uiso 1 calc R
H37B H 0.5173 0.1618 0.4748 0.024 Uiso 1 calc R
C38 C 0.4389(3) 0.2608(2) 0.5205(2) 0.0219(8) Uani 1 d .
H38A H 0.3655 0.2132 0.5034 0.026 Uiso 1 calc R
H38B H 0.4632 0.2595 0.5810 0.026 Uiso 1 calc R
C39 C 0.4410(3) 0.3684(2) 0.5158(2) 0.0250(8) Uani 1 d .
H39A H 0.5132 0.4161 0.5341 0.037 Uiso 1 calc R
H39B H 0.3953 0.3873 0.5540 0.037 Uiso 1 calc R
H39C H 0.4157 0.3699 0.4563 0.037 Uiso 1 calc R
C40 C 0.4645(2) 0.1663(2) 0.20893(19) 0.0164(7) Uani 1 d .
H40A H 0.4283 0.2159 0.2067 0.020 Uiso 1 calc R
H40B H 0.4094 0.0998 0.2044 0.020 Uiso 1 calc R
C41 C 0.5188(2) 0.1608(2) 0.12810(19) 0.0166(7) Uani 1 d .
H41A H 0.5614 0.1167 0.1307 0.020 Uiso 1 calc R
H41B H 0.5657 0.2289 0.1251 0.020 Uiso 1 calc R
C42 C 0.4300(2) 0.1170(2) 0.0474(2) 0.0206(7) Uani 1 d .
H42A H 0.3854 0.0482 0.0510 0.025 Uiso 1 calc R
H42B H 0.3850 0.1592 0.0487 0.025 Uiso 1 calc R
C43 C 0.4714(3) 0.1119(3) -0.0396(2) 0.0243(8) Uani 1 d .
H43A H 0.5068 0.1804 -0.0477 0.036 Uiso 1 calc R
H43B H 0.4122 0.0763 -0.0869 0.036 Uiso 1 calc R
H43C H 0.5213 0.0756 -0.0394 0.036 Uiso 1 calc R
C44 C 0.8495(3) 0.8450(3) 0.0182(2) 0.0365(9) Uani 1 d .
H44A H 0.8947 0.9066 0.0034 0.055 Uiso 1 calc R
H44B H 0.7790 0.8483 0.0205 0.055 Uiso 1 calc R
H44C H 0.8447 0.7864 -0.0257 0.055 Uiso 1 calc R
C45 C 0.9003(3) 0.9120(3) 0.1799(2) 0.0328(9) Uani 1 d .
H45A H 0.8441 0.8836 0.2121 0.049 Uiso 1 calc R
H45B H 0.8916 0.9712 0.1613 0.049 Uiso 1 calc R
H45C H 0.9687 0.9320 0.2170 0.049 Uiso 1 calc R
C46 C 0.9295(3) 0.7591(2) 0.1117(2) 0.0236(8) Uani 1 d .
H46 H 0.9222 0.7104 0.0610 0.028 Uiso 1 calc R
H2C H -0.071(3) 0.347(2) 0.250(2) 0.016(9) Uiso 1 d .
H5C H 0.225(3) 0.452(2) 0.121(2) 0.021(10) Uiso 1 d .
H6C H 0.144(3) 0.487(3) 0.337(2) 0.025(10) Uiso 1 d .
H6D H -0.087(2) 0.494(2) 0.035(2) 0.020(9) Uiso 1 d .
H4C H 0.124(2) 0.341(2) 0.1889(19) 0.007(8) Uiso 1 d .
H7C H 0.092(3) 0.604(3) 0.315(2) 0.030(10) Uiso 1 d .
H3C H -0.142(3) 0.336(3) 0.115(2) 0.046(12) Uiso 1 d .
H8D H 0.041(3) 0.661(3) 0.163(3) 0.052(14) Uiso 1 d .

loop_
_atom_site_aniso_label
_atom_site_aniso_U_11
_atom_site_aniso_U_22
_atom_site_aniso_U_33
_atom_site_aniso_U_23
_atom_site_aniso_U_13
_atom_site_aniso_U_12
P1 0.0148(4) 0.0191(5) 0.0138(4) 0.0045(3) 0.0013(3) 0.0076(4)
F1 0.0265(11) 0.0246(11) 0.0261(11) 0.0043(8) 0.0009(8) 0.0144(9)
F2 0.0372(12) 0.0278(11) 0.0319(12) -0.0012(9) 0.0102(10) 0.0145(10)
F3 0.0354(12) 0.0417(13) 0.0187(11) -0.0008(9) 0.0011(9) -0.0016(10)
F4 0.0373(12) 0.0363(12) 0.0315(12) 0.0133(10) -0.0141(10) 0.0046(10)
F5 0.0324(12) 0.0216(11) 0.0407(12) 0.0030(9) -0.0073(9) 0.0145(9)
F6 0.0342(12) 0.0299(11) 0.0187(10) 0.0047(9) -0.0036(9) 0.0087(9)
F7 0.0294(12) 0.0246(11) 0.0492(14) 0.0032(10) -0.0117(10) 0.0036(10)
F8 0.0283(12) 0.0265(12) 0.0703(16) 0.0146(11) 0.0167(11) 0.0032(10)
F9 0.0477(13) 0.0287(11) 0.0353(12) 0.0147(9) 0.0248(10) 0.0163(10)
F10 0.0338(11) 0.0280(11) 0.0199(10) 0.0049(8) 0.0036(9) 0.0141(9)
F11 0.0265(11) 0.0305(12) 0.0301(11) 0.0074(9) -0.0036(9) 0.0010(9)
F12 0.0416(13) 0.0533(14) 0.0419(13) 0.0175(11) 0.0117(11) 0.0305(12)
F13 0.0819(18) 0.0271(12) 0.0415(13) 0.0129(10) 0.0220(12) 0.0301(12)
F14 0.0548(15) 0.0217(12) 0.0455(14) 0.0022(10) 0.0017(11) -0.0065(11)
F15 0.0241(12) 0.0413(13) 0.0412(13) 0.0100(10) 0.0024(10) 0.0057(10)
O1 0.0247(13) 0.0200(13) 0.0267(13) 0.0081(10) 0.0072(10) 0.0068(11)
O2 0.0169(12) 0.0200(12) 0.0268(13) 0.0053(10) 0.0014(10) 0.0096(10)
O3 0.0244(13) 0.0239(13) 0.0142(12) -0.0020(10) -0.0029(10) 0.0064(11)
O4 0.0514(17) 0.0302(14) 0.0238(14) 0.0070(11) 0.0038(12) 0.0223(13)
O5 0.0173(12) 0.0206(12) 0.0162(12) 0.0028(9) -0.0018(9) 0.0057(10)
O6 0.0187(12) 0.0217(12) 0.0129(12) 0.0055(10) 0.0016(9) 0.0087(10)
O7 0.0205(12) 0.0482(15) 0.0188(12) 0.0131(11) 0.0068(10) 0.0236(12)
O8 0.0187(13) 0.0211(13) 0.0362(15) 0.0060(11) -0.0038(11) 0.0053(11)
N1 0.0166(14) 0.0209(15) 0.0174(14) 0.0055(12) 0.0024(11) 0.0069(12)
N2 0.0165(16) 0.0238(17) 0.0213(16) 0.0056(14) 0.0024(12) 0.0054(14)
N3 0.0242(16) 0.0145(15) 0.0193(15) 0.0020(12) 0.0014(12) 0.0058(13)
N4 0.0164(15) 0.0185(15) 0.0220(16) 0.0066(12) 0.0057(12) 0.0105(13)
N5 0.0122(15) 0.0215(16) 0.0237(16) 0.0094(13) 0.0031(12) 0.0078(13)
N6 0.0300(17) 0.0270(17) 0.0148(16) 0.0004(13) -0.0054(13) 0.0141(14)
N7 0.0360(18) 0.0219(16) 0.0144(16) -0.0040(13) -0.0069(14) 0.0136(14)
N8 0.0120(13) 0.0106(13) 0.0155(14) 0.0012(11) -0.0003(11) 0.0027(11)
N9 0.0222(15) 0.0216(15) 0.0188(15) 0.0040(12) 0.0026(12) 0.0091(13)
C1 0.0232(19) 0.0267(19) 0.0217(18) 0.0116(15) 0.0081(15) 0.0070(16)
C2 0.0178(18) 0.031(2) 0.0206(18) 0.0048(15) 0.0064(14) 0.0061(16)
C3 0.0137(17) 0.0237(19) 0.0229(18) 0.0056(15) 0.0053(14) 0.0121(15)
C4 0.0155(17) 0.0211(18) 0.0224(18) 0.0051(15) 0.0040(14) 0.0034(15)
C5 0.0125(16) 0.0212(18) 0.0187(17) 0.0067(14) 0.0009(13) 0.0042(14)
C6 0.0196(18) 0.0182(18) 0.0256(19) 0.0026(15) 0.0083(15) 0.0031(15)
C7 0.0217(19) 0.0252(19) 0.0185(19) 0.0014(15) 0.0016(15) -0.0035(16)
C8 0.0179(18) 0.0224(19) 0.026(2) 0.0108(16) -0.0055(15) -0.0013(15)
C9 0.0185(18) 0.0137(17) 0.030(2) 0.0046(15) -0.0013(15) 0.0030(14)
C10 0.0169(17) 0.0180(17) 0.0261(19) 0.0091(15) 0.0036(14) 0.0087(14)
C11 0.0181(17) 0.0149(17) 0.0211(18) 0.0027(14) 0.0037(14) 0.0034(14)
C12 0.0170(18) 0.0168(17) 0.0105(16) 0.0003(13) 0.0009(13) 0.0083(14)
C13 0.0181(18) 0.0151(17) 0.0225(18) 0.0040(14) 0.0033(14) 0.0134(14)
C14 0.0223(18) 0.0185(17) 0.0217(18) 0.0060(14) 0.0054(15) 0.0121(15)
C15 0.0198(19) 0.0212(19) 0.035(2) 0.0029(16) -0.0026(16) 0.0075(16)
C16 0.024(2) 0.0170(18) 0.046(2) 0.0138(17) 0.0152(18) 0.0093(16)
C17 0.033(2) 0.0223(19) 0.028(2) 0.0112(16) 0.0169(17) 0.0185(17)
C18 0.0173(18) 0.0208(18) 0.0220(18) 0.0041(15) 0.0027(14) 0.0124(15)
C19 0.0221(19) 0.032(2) 0.0200(18) 0.0088(15) 0.0019(15) 0.0131(16)
C20 0.0230(19) 0.028(2) 0.0206(18) 0.0033(15) -0.0051(15) 0.0130(16)
C21 0.0180(18) 0.0216(18) 0.0167(18) 0.0029(15) 0.0020(14) 0.0040(15)
C22 0.028(2) 0.0195(18) 0.0143(17) 0.0036(14) 0.0023(14) 0.0075(16)
C23 0.027(2) 0.0207(19) 0.0152(17) 0.0050(14) 0.0000(15) 0.0014(16)
C24 0.036(2) 0.031(2) 0.0188(18) 0.0092(16) 0.0059(16) 0.0190(18)
C25 0.051(3) 0.0195(19) 0.0208(19) 0.0052(15) 0.0077(17) 0.0159(19)
C26 0.036(2) 0.0195(19) 0.0207(19) 0.0037(15) 0.0049(16) -0.0034(17)
C27 0.025(2) 0.027(2) 0.0182(18) 0.0051(15) 0.0022(15) 0.0065(16)
C28 0.0116(16) 0.0152(17) 0.0180(17) 0.0032(13) 0.0002(13) 0.0035(13)
C29 0.0171(17) 0.0171(17) 0.0181(17) 0.0012(14) 0.0025(14) 0.0069(14)
C30 0.0193(18) 0.0184(17) 0.0196(17) 0.0035(14) 0.0044(14) 0.0064(14)
C31 0.032(2) 0.0220(19) 0.028(2) 0.0053(15) 0.0106(16) 0.0094(16)
C32 0.0172(17) 0.0181(17) 0.0192(17) 0.0056(14) 0.0030(14) 0.0110(14)
C33 0.0212(18) 0.0163(17) 0.0270(19) 0.0059(15) 0.0034(15) 0.0085(15)
C34 0.031(2) 0.0217(19) 0.035(2) 0.0117(16) 0.0054(17) 0.0113(16)
C35 0.040(2) 0.035(2) 0.047(2) 0.0126(19) 0.0110(19) 0.025(2)
C36 0.0175(17) 0.0151(17) 0.0227(18) 0.0041(14) 0.0079(14) 0.0094(14)
C37 0.0222(18) 0.0161(17) 0.0236(18) 0.0060(14) 0.0061(14) 0.0089(15)
C38 0.0231(19) 0.0213(18) 0.0207(18) 0.0028(14) 0.0067(15) 0.0069(15)
C39 0.031(2) 0.0271(19) 0.0186(18) 0.0017(15) 0.0027(15) 0.0144(17)
C40 0.0153(17) 0.0136(16) 0.0189(17) 0.0024(13) -0.0009(13) 0.0049(14)
C41 0.0146(16) 0.0160(17) 0.0198(17) 0.0029(13) 0.0017(13) 0.0071(14)
C42 0.0179(17) 0.0206(18) 0.0209(18) 0.0032(14) 0.0007(14) 0.0048(15)
C43 0.0255(19) 0.027(2) 0.0193(18) 0.0047(15) -0.0010(15) 0.0091(16)
C44 0.038(2) 0.048(3) 0.029(2) 0.0119(18) 0.0007(17) 0.021(2)
C45 0.040(2) 0.032(2) 0.030(2) 0.0027(17) 0.0071(17) 0.0186(18)
C46 0.0256(19) 0.0187(18) 0.0217(19) -0.0011(15) 0.0039(15) 0.0040(15)

loop_
_atom_type_symbol
_atom_type_description
_atom_type_scat_dispersion_real
_atom_type_scat_dispersion_imag
_atom_type_scat_source
C C 0.0033 0.0016 'International Tables Vol C Tables 4.2.6.8 and 6.1.1.4'
H H 0.0000 0.0000 'International Tables Vol C Tables 4.2.6.8 and 6.1.1.4'
N N 0.0061 0.0033 'International Tables Vol C Tables 4.2.6.8 and 6.1.1.4'
O O 0.0106 0.0060 'International Tables Vol C Tables 4.2.6.8 and 6.1.1.4'
F F 0.0171 0.0103 'International Tables Vol C Tables 4.2.6.8 and 6.1.1.4'
P P 0.1023 0.0942 'International Tables Vol C Tables 4.2.6.8 and 6.1.1.4'

loop_
_geom_angle_atom_site_label_1
_geom_angle_atom_site_label_2
_geom_angle_atom_site_label_3
_geom_angle
O5 P1 O7 113.78(12)
O5 P1 O8 110.51(13)
O7 P1 O8 107.25(14)
O5 P1 O6 107.55(12)
O7 P1 O6 110.62(12)
O8 P1 O6 106.93(12)
P1 O6 H6D 110(2)
P1 O8 H8D 117(3)
C19 N1 C10 112.0(2)
C19 N1 C1 112.1(2)
C10 N1 C1 112.2(2)
C3 N2 C2 121.9(3)
C3 N2 H2C 116(2)
C2 N2 H2C 120(2)
C3 N3 C4 124.0(3)
C3 N3 H3C 119(2)
C4 N3 H3C 117(2)
C12 N4 C11 120.4(3)
C12 N4 H4C 117(2)
C11 N4 H4C 119(2)
C12 N5 C13 122.5(3)
C12 N5 H5C 116(2)
C13 N5 H5C 120(2)
C21 N6 C20 123.0(3)
C21 N6 H6C 117(2)
C20 N6 H6C 120(2)
C21 N7 C22 123.1(3)
C21 N7 H7C 115(2)
C22 N7 H7C 122(2)
C40 N8 C36 105.6(2)
C40 N8 C32 112.0(2)
C36 N8 C32 111.5(2)
C40 N8 C28 111.3(2)
C36 N8 C28 111.3(2)
C32 N8 C28 105.4(2)
C46 N9 C44 121.6(3)
C46 N9 C45 120.4(3)
C44 N9 C45 118.1(3)
N1 C1 C2 112.2(3)
N1 C1 H1A 109.2
C2 C1 H1A 109.2
N1 C1 H1B 109.2
C2 C1 H1B 109.2
H1A C1 H1B 107.9
N2 C2 C1 113.1(3)
N2 C2 H2A 109.0
C1 C2 H2A 109.0
N2 C2 H2B 109.0
C1 C2 H2B 109.0
H2A C2 H2B 107.8
O1 C3 N2 124.4(3)
O1 C3 N3 123.0(3)
N2 C3 N3 112.6(3)
C5 C4 C9 116.3(3)
C5 C4 N3 122.8(3)
C9 C4 N3 120.7(3)
F1 C5 C6 117.9(3)
F1 C5 C4 120.5(3)
C6 C5 C4 121.5(3)
F2 C6 C7 119.2(3)
F2 C6 C5 120.2(3)
C7 C6 C5 120.6(3)
F3 C7 C6 120.1(3)
F3 C7 C8 120.7(3)
C6 C7 C8 119.2(3)
F4 C8 C9 120.5(3)
F4 C8 C7 120.2(3)
C9 C8 C7 119.3(3)
F5 C9 C8 118.8(3)
F5 C9 C4 118.2(3)
C8 C9 C4 123.0(3)
N1 C10 C11 110.6(2)
N1 C10 H10A 109.5
C11 C10 H10A 109.5
N1 C10 H10B 109.5
C11 C10 H10B 109.5
H10A C10 H10B 108.1
N4 C11 C10 112.8(2)
N4 C11 H11A 109.0
C10 C11 H11A 109.0
N4 C11 H11B 109.0
C10 C11 H11B 109.0
H11A C11 H11B 107.8
O2 C12 N4 123.1(3)
O2 C12 N5 123.2(3)
N4 C12 N5 113.7(3)
C18 C13 C14 116.7(3)
C18 C13 N5 120.4(3)
C14 C13 N5 122.7(3)
F6 C14 C15 118.3(3)
F6 C14 C13 119.7(3)
C15 C14 C13 122.0(3)
F7 C15 C16 119.7(3)
F7 C15 C14 120.6(3)
C16 C15 C14 119.6(3)
F8 C16 C15 120.1(3)
F8 C16 C17 119.9(3)
C15 C16 C17 120.0(3)
F9 C17 C18 120.8(3)
F9 C17 C16 119.9(3)
C18 C17 C16 119.3(3)
F10 C18 C17 118.7(3)
F10 C18 C13 119.0(3)
C17 C18 C13 122.3(3)
N1 C19 C20 111.5(3)
N1 C19 H19A 109.3
C20 C19 H19A 109.3
N1 C19 H19B 109.3
C20 C19 H19B 109.3
H19A C19 H19B 108.0
N6 C20 C19 111.9(3)
N6 C20 H20A 109.2
C19 C20 H20A 109.2
N6 C20 H20B 109.2
C19 C20 H20B 109.2
H20A C20 H20B 107.9
O3 C21 N6 125.2(3)
O3 C21 N7 122.1(3)
N6 C21 N7 112.7(3)
C23 C22 C27 116.5(3)
C23 C22 N7 120.6(3)
C27 C22 N7 122.9(3)
F11 C23 C24 118.1(3)
F11 C23 C22 119.2(3)
C24 C23 C22 122.7(3)
F12 C24 C23 120.6(3)
F12 C24 C25 119.7(3)
C23 C24 C25 119.7(3)
F13 C25 C26 120.8(3)
F13 C25 C24 120.3(3)
C26 C25 C24 118.9(3)
F14 C26 C27 120.0(3)
F14 C26 C25 119.4(3)
C27 C26 C25 120.6(3)
F15 C27 C26 118.0(3)
F15 C27 C22 120.3(3)
C26 C27 C22 121.6(3)
C29 C28 N8 116.7(2)
C29 C28 H28A 108.1
N8 C28 H28A 108.1
C29 C28 H28B 108.1
N8 C28 H28B 108.1
H28A C28 H28B 107.3
C28 C29 C30 109.0(2)
C28 C29 H29A 109.9
C30 C29 H29A 109.9
C28 C29 H29B 109.9
C30 C29 H29B 109.9
H29A C29 H29B 108.3
C31 C30 C29 113.7(3)
C31 C30 H30A 108.8
C29 C30 H30A 108.8
C31 C30 H30B 108.8
C29 C30 H30B 108.8
H30A C30 H30B 107.7
C30 C31 H31A 109.5
C30 C31 H31B 109.5
H31A C31 H31B 109.5
C30 C31 H31C 109.5
H31A C31 H31C 109.5
H31B C31 H31C 109.5
N8 C32 C33 115.9(2)
N8 C32 H32A 108.3
C33 C32 H32A 108.3
N8 C32 H32B 108.3
C33 C32 H32B 108.3
H32A C32 H32B 107.4
C32 C33 C34 110.4(3)
C32 C33 H33A 109.6
C34 C33 H33A 109.6
C32 C33 H33B 109.6
C34 C33 H33B 109.6
H33A C33 H33B 108.1
C35 C34 C33 114.6(3)
C35 C34 H34A 108.6
C33 C34 H34A 108.6
C35 C34 H34B 108.6
C33 C34 H34B 108.6
H34A C34 H34B 107.6
C34 C35 H35A 109.5
C34 C35 H35B 109.5
H35A C35 H35B 109.5
C34 C35 H35C 109.5
H35A C35 H35C 109.5
H35B C35 H35C 109.5
C37 C36 N8 116.0(2)
C37 C36 H36A 108.3
N8 C36 H36A 108.3
C37 C36 H36B 108.3
N8 C36 H36B 108.3
H36A C36 H36B 107.4
C36 C37 C38 110.3(3)
C36 C37 H37A 109.6
C38 C37 H37A 109.6
C36 C37 H37B 109.6
C38 C37 H37B 109.6
H37A C37 H37B 108.1
C39 C38 C37 112.9(3)
C39 C38 H38A 109.0
C37 C38 H38A 109.0
C39 C38 H38B 109.0
C37 C38 H38B 109.0
H38A C38 H38B 107.8
C38 C39 H39A 109.5
C38 C39 H39B 109.5
H39A C39 H39B 109.5
C38 C39 H39C 109.5
H39A C39 H39C 109.5
H39B C39 H39C 109.5
N8 C40 C41 117.8(2)
N8 C40 H40A 107.9
C41 C40 H40A 107.9
N8 C40 H40B 107.9
C41 C40 H40B 107.9
H40A C40 H40B 107.2
C40 C41 C42 107.2(2)
C40 C41 H41A 110.3
C42 C41 H41A 110.3
C40 C41 H41B 110.3
C42 C41 H41B 110.3
H41A C41 H41B 108.5
C43 C42 C41 113.8(3)
C43 C42 H42A 108.8
C41 C42 H42A 108.8
C43 C42 H42B 108.8
C41 C42 H42B 108.8
H42A C42 H42B 107.7
C42 C43 H43A 109.5
C42 C43 H43B 109.5
H43A C43 H43B 109.5
C42 C43 H43C 109.5
H43A C43 H43C 109.5
H43B C43 H43C 109.5
N9 C44 H44A 109.5
N9 C44 H44B 109.5
H44A C44 H44B 109.5
N9 C44 H44C 109.5
H44A C44 H44C 109.5
H44B C44 H44C 109.5
N9 C45 H45A 109.5
N9 C45 H45B 109.5
H45A C45 H45B 109.5
N9 C45 H45C 109.5
H45A C45 H45C 109.5
H45B C45 H45C 109.5
O4 C46 N9 125.0(3)
O4 C46 H46 117.5
N9 C46 H46 117.5

loop_
_geom_bond_atom_site_label_1
_geom_bond_atom_site_label_2
_geom_bond_distance
P1 O5 1.492(2)
P1 O7 1.510(2)
P1 O8 1.564(2)
P1 O6 1.568(2)
F1 C5 1.346(3)
F2 C6 1.353(4)
F3 C7 1.342(4)
F4 C8 1.343(3)
F5 C9 1.348(4)
F6 C14 1.342(3)
F7 C15 1.341(4)
F8 C16 1.348(4)
F9 C17 1.346(4)
F10 C18 1.345(3)
F11 C23 1.341(4)
F12 C24 1.349(4)
F13 C25 1.336(4)
F14 C26 1.346(4)
F15 C27 1.337(4)
O1 C3 1.229(4)
O2 C12 1.233(3)
O3 C21 1.221(4)
O4 C46 1.234(4)
O6 H6D 0.89(3)
O8 H8D 0.83(4)
N1 C19 1.459(4)
N1 C10 1.460(4)
N1 C1 1.466(4)
N2 C3 1.352(4)
N2 C2 1.454(4)
N2 H2C 0.81(3)
N3 C3 1.385(4)
N3 C4 1.391(4)
N3 H3C 0.89(4)
N4 C12 1.351(4)
N4 C11 1.447(4)
N4 H4C 0.79(3)
N5 C12 1.369(4)
N5 C13 1.391(4)
N5 H5C 0.81(3)
N6 C21 1.340(4)
N6 C20 1.439(4)
N6 H6C 0.84(3)
N7 C21 1.381(4)
N7 C22 1.392(4)
N7 H7C 0.84(3)
N8 C40 1.514(4)
N8 C36 1.515(4)
N8 C32 1.515(4)
N8 C28 1.521(4)
N9 C46 1.317(4)
N9 C44 1.444(4)
N9 C45 1.452(4)
C1 C2 1.516(4)
C1 H1A 0.9700
C1 H1B 0.9700
C2 H2A 0.9700
C2 H2B 0.9700
C4 C5 1.382(4)
C4 C9 1.388(4)
C5 C6 1.377(4)
C6 C7 1.370(5)
C7 C8 1.379(5)
C8 C9 1.364(4)
C10 C11 1.521(4)
C10 H10A 0.9700
C10 H10B 0.9700
C11 H11A 0.9700
C11 H11B 0.9700
C13 C18 1.382(4)
C13 C14 1.382(4)
C14 C15 1.373(4)
C15 C16 1.369(5)
C16 C17 1.377(5)
C17 C18 1.369(4)
C19 C20 1.520(4)
C19 H19A 0.9700
C19 H19B 0.9700
C20 H20A 0.9700
C20 H20B 0.9700
C22 C23 1.378(4)
C22 C27 1.388(4)
C23 C24 1.369(5)
C24 C25 1.380(5)
C25 C26 1.374(5)
C26 C27 1.372(5)
C28 C29 1.513(4)
C28 H28A 0.9700
C28 H28B 0.9700
C29 C30 1.530(4)
C29 H29A 0.9700
C29 H29B 0.9700
C30 C31 1.511(4)
C30 H30A 0.9700
C30 H30B 0.9700
C31 H31A 0.9600
C31 H31B 0.9600
C31 H31C 0.9600
C32 C33 1.520(4)
C32 H32A 0.9700
C32 H32B 0.9700
C33 C34 1.531(4)
C33 H33A 0.9700
C33 H33B 0.9700
C34 C35 1.509(5)
C34 H34A 0.9700
C34 H34B 0.9700
C35 H35A 0.9600
C35 H35B 0.9600
C35 H35C 0.9600
C36 C37 1.514(4)
C36 H36A 0.9700
C36 H36B 0.9700
C37 C38 1.536(4)
C37 H37A 0.9700
C37 H37B 0.9700
C38 C39 1.516(4)
C38 H38A 0.9700
C38 H38B 0.9700
C39 H39A 0.9600
C39 H39B 0.9600
C39 H39C 0.9600
C40 C41 1.520(4)
C40 H40A 0.9700
C40 H40B 0.9700
C41 C42 1.528(4)
C41 H41A 0.9700
C41 H41B 0.9700
C42 C43 1.516(4)
C42 H42A 0.9700
C42 H42B 0.9700
C43 H43A 0.9600
C43 H43B 0.9600
C43 H43C 0.9600
C44 H44A 0.9600
C44 H44B 0.9600
C44 H44C 0.9600
C45 H45A 0.9600
C45 H45B 0.9600
C45 H45C 0.9600
C46 H46 0.9300

loop_
_cod_related_entry_id
_cod_related_entry_database
_cod_related_entry_code
1 ChemSpider 21120094
